data_7033738
loop_
_publ_author_name
'Guo, Shuai'
'Bernhammer, Jan Christopher'
'Huynh, Han Vinh'

_publ_section_title
;
 1,2,4-Triazole-derived carbene complexes of gold: characterization,
 solid-state aggregation and ligand disproportionation.
;
_journal_issue 34
_journal_name_full 'Dalton transactions (Cambridge, England : 2003)'
_journal_page_first 15157
_journal_page_last 15165
_journal_paper_doi 10.1039/c4dt03201b
_journal_volume 44
_journal_year 2015
_chemical_formula_sum 'C20 H22 Au F6 N6 P'
_chemical_formula_weight 688.37
_chemical_name_systematic
; 
 ? 
;
_space_group_IT_number 14
_symmetry_cell_setting monoclinic
_symmetry_space_group_name_Hall '-P 2ybc'
_symmetry_space_group_name_H-M 'P 1 21/c 1'
_atom_sites_solution_hydrogens geom
_atom_sites_solution_primary direct
_atom_sites_solution_secondary difmap
_audit_block_doi 10.5517/cc13k6wr
_audit_creation_method SHELXL-97
_audit_update_record
;
2014-12-05 deposited with the CCDC.
2015-01-20 downloaded from the CCDC.
;
_cell_angle_alpha 90.00
_cell_angle_beta 90.9850(10)
_cell_angle_gamma 90.00
_cell_formula_units_Z 2
_cell_length_a 8.0153(6)
_cell_length_b 11.3120(8)
_cell_length_c 12.4710(9)
_cell_measurement_reflns_used 3898
_cell_measurement_temperature 100(2)
_cell_measurement_theta_max 27.52
_cell_measurement_theta_min 2.43
_cell_volume 1130.57(14)
_computing_cell_refinement 'Bruker SMART'
_computing_data_collection 'Bruker SMART'
_computing_data_reduction 'Bruker SAINT'
_computing_molecular_graphics 'Bruker SHELXTL'
_computing_publication_material 'Bruker SHELXTL'
_computing_structure_refinement 'SHELXL-97 (Sheldrick, 1997)'
_computing_structure_solution 'SHELXS-97 (Sheldrick, 1990)'
_diffrn_ambient_temperature 100(2)
_diffrn_measured_fraction_theta_full 0.998
_diffrn_measured_fraction_theta_max 0.998
_diffrn_measurement_device_type 'CCD area detector'
_diffrn_measurement_method 'phi and omega scans'
_diffrn_radiation_monochromator graphite
_diffrn_radiation_source 'fine-focus sealed tube'
_diffrn_radiation_type MoK\a
_diffrn_radiation_wavelength 0.71073
_diffrn_reflns_av_R_equivalents 0.0339
_diffrn_reflns_av_unetI/netI 0.0363
_diffrn_reflns_limit_h_max 10
_diffrn_reflns_limit_h_min -10
_diffrn_reflns_limit_k_max 14
_diffrn_reflns_limit_k_min -13
_diffrn_reflns_limit_l_max 15
_diffrn_reflns_limit_l_min -16
_diffrn_reflns_number 7835
_diffrn_reflns_theta_full 27.50
_diffrn_reflns_theta_max 27.50
_diffrn_reflns_theta_min 2.43
_exptl_absorpt_coefficient_mu 6.648
_exptl_absorpt_correction_T_max 0.5561
_exptl_absorpt_correction_T_min 0.1358
_exptl_absorpt_correction_type multi-scan
_exptl_absorpt_process_details
;
'SADABS v1.00 (Bruker,2008) was used for absorption correction. 
R(int) was 0.1074 before and 0.0460 after correction. The Ratio of 
minimum to maximum transmission is 0.4713. The l/2 correction factor 
is 0.0015'
;
_exptl_crystal_colour Colourless
_exptl_crystal_density_diffrn 2.022
_exptl_crystal_density_meas ?
_exptl_crystal_density_method 'not measured'
_exptl_crystal_description Block
_exptl_crystal_F_000 664
_exptl_crystal_size_max 0.50
_exptl_crystal_size_mid 0.16
_exptl_crystal_size_min 0.10
_refine_diff_density_max 3.260
_refine_diff_density_min -1.759
_refine_diff_density_rms 0.173
_refine_ls_extinction_method none
_refine_ls_goodness_of_fit_ref 1.082
_refine_ls_hydrogen_treatment constr
_refine_ls_matrix_type full
_refine_ls_number_parameters 158
_refine_ls_number_reflns 2592
_refine_ls_number_restraints 0
_refine_ls_restrained_S_all 1.082
_refine_ls_R_factor_all 0.0388
_refine_ls_R_factor_gt 0.0311
_refine_ls_shift/su_max 0.000
_refine_ls_shift/su_mean 0.000
_refine_ls_structure_factor_coef Fsqd
_refine_ls_weighting_details 'calc w=1/[\s^2^(Fo^2^)+(0.0459P)^2^+0.0000P] where P=(Fo^2^+2Fc^2^)/3'
_refine_ls_weighting_scheme calc
_refine_ls_wR_factor_gt 0.0767
_refine_ls_wR_factor_ref 0.0810
_reflns_number_gt 2046
_reflns_number_total 2592
_reflns_threshold_expression >2sigma(I)
_cod_data_source_file c4dt03201b2.cif
_cod_data_source_block c367
_cod_depositor_comments
;
The following automatic conversions were performed:

'_symmetry_cell_setting' value 'Monoclinic' changed to 'monoclinic'
according to
/usr/data/users/saulius/crontab/automatic-downloads/rss-feeds/RSC/lib/dictionaries/cif_core.dic
dictionary named 'cif_core.dic' version 2.4.2 from 2011-04-26.

'_exptl_absorpt_correction_type' value 'Multi-scan' changed to
'multi-scan' according to
/usr/data/users/saulius/crontab/automatic-downloads/rss-feeds/RSC/lib/dictionaries/cif_core.dic
dictionary named 'cif_core.dic' version 2.4.2 from 2011-04-26.

'_exptl_crystal_density_meas' value 'Not Measured' was changed to '?'
- the value is perceived as not measured.

Automatic conversion script
Id: cif_fix_values 3008 2015-01-20 13:52:24Z robertas 

 Adding full bibliography for 7033734--7033739.cif.
;
_cod_original_sg_symbol_H-M P2(1)/c
_cod_database_code 7033738

loop_
_symmetry_equiv_pos_as_xyz
'x, y, z'
'-x, y+1/2, -z+1/2'
'-x, -y, -z'
'x, -y-1/2, z-1/2'

loop_
_atom_site_label
_atom_site_type_symbol
_atom_site_fract_x
_atom_site_fract_y
_atom_site_fract_z
_atom_site_U_iso_or_equiv
_atom_site_adp_type
_atom_site_occupancy
_atom_site_symmetry_multiplicity
_atom_site_calc_flag
_atom_site_refinement_flags
Au1 Au 0.5000 0.0000 0.5000 0.01513(10) Uani 1 2 d S
N1 N 0.8310(4) 0.1314(3) 0.5462(2) 0.0157(7) Uani 1 1 d .
N2 N 0.8183(4) 0.0596(3) 0.3902(2) 0.0159(7) Uani 1 1 d .
N3 N 0.9690(4) 0.1162(3) 0.3953(3) 0.0206(7) Uani 1 1 d .
C1 C 0.7305(4) 0.0672(3) 0.4802(3) 0.0151(7) Uani 1 1 d .
C2 C 0.9724(4) 0.1590(4) 0.4922(3) 0.0186(9) Uani 1 1 d .
H2 H 1.0622 0.2039 0.5217 0.022 Uiso 1 1 calc R
C3 C 0.8038(5) 0.1568(4) 0.6602(3) 0.0181(8) Uani 1 1 d .
H3A H 0.8960 0.2074 0.6874 0.022 Uiso 1 1 calc R
H3B H 0.8080 0.0816 0.7008 0.022 Uiso 1 1 calc R
C4 C 0.6400(5) 0.2175(3) 0.6818(3) 0.0160(8) Uani 1 1 d .
C5 C 0.5664(5) 0.2021(4) 0.7814(3) 0.0198(8) Uani 1 1 d .
H5 H 0.6177 0.1513 0.8328 0.024 Uiso 1 1 calc R
C6 C 0.4211(5) 0.2592(4) 0.8063(4) 0.0235(9) Uani 1 1 d .
H6 H 0.3735 0.2484 0.8748 0.028 Uiso 1 1 calc R
C7 C 0.3444(5) 0.3319(4) 0.7327(4) 0.0243(9) Uani 1 1 d .
H7 H 0.2425 0.3699 0.7495 0.029 Uiso 1 1 calc R
C8 C 0.4165(5) 0.3501(4) 0.6324(3) 0.0239(9) Uani 1 1 d .
H8 H 0.3645 0.4009 0.5812 0.029 Uiso 1 1 calc R
C9 C 0.5643(5) 0.2933(3) 0.6088(3) 0.0206(8) Uani 1 1 d .
H9 H 0.6146 0.3065 0.5414 0.025 Uiso 1 1 calc R
C10 C 0.7687(7) -0.0015(3) 0.2919(4) 0.0236(10) Uani 1 1 d .
H10A H 0.6505 -0.0230 0.2951 0.035 Uiso 1 1 calc R
H10B H 0.8360 -0.0732 0.2841 0.035 Uiso 1 1 calc R
H10C H 0.7862 0.0506 0.2303 0.035 Uiso 1 1 calc R
P1 P 0.0000 0.5000 0.5000 0.0155(3) Uani 1 2 d S
F1 F 0.0056(3) 0.5950(2) 0.40488(18) 0.0265(6) Uani 1 1 d .
F2 F 0.1412(3) 0.5713(2) 0.5644(2) 0.0318(6) Uani 1 1 d .
F3 F -0.1398(3) 0.5773(2) 0.55731(18) 0.0262(5) Uani 1 1 d .

loop_
_atom_site_aniso_label
_atom_site_aniso_U_11
_atom_site_aniso_U_22
_atom_site_aniso_U_33
_atom_site_aniso_U_23
_atom_site_aniso_U_13
_atom_site_aniso_U_12
Au1 0.01278(13) 0.01925(14) 0.01347(14) 0.00070(8) 0.00366(8) 0.00002(7)
N1 0.0129(15) 0.0181(16) 0.0163(17) -0.0011(13) 0.0030(13) 0.0011(12)
N2 0.0142(15) 0.0176(17) 0.0160(17) 0.0005(14) 0.0049(13) -0.0004(13)
N3 0.0163(16) 0.0215(17) 0.0243(19) 0.0004(14) 0.0074(14) -0.0027(13)
C1 0.0149(17) 0.0151(18) 0.0156(19) 0.0019(15) 0.0047(14) 0.0036(15)
C2 0.0121(17) 0.021(2) 0.022(2) -0.0011(16) 0.0026(16) 0.0007(15)
C3 0.0158(18) 0.025(2) 0.0132(19) -0.0021(16) -0.0006(15) 0.0032(16)
C4 0.0122(17) 0.0199(19) 0.016(2) -0.0037(16) 0.0016(15) 0.0010(15)
C5 0.024(2) 0.0199(19) 0.016(2) 0.0002(16) 0.0021(17) -0.0009(17)
C6 0.019(2) 0.030(2) 0.021(2) -0.0092(18) 0.0073(17) -0.0021(18)
C7 0.0163(19) 0.027(2) 0.029(2) -0.0145(19) 0.0013(18) 0.0051(17)
C8 0.022(2) 0.025(2) 0.024(2) -0.0021(18) -0.0057(18) 0.0066(17)
C9 0.021(2) 0.023(2) 0.017(2) 0.0012(17) 0.0025(16) 0.0034(17)
C10 0.024(2) 0.031(3) 0.015(2) -0.0034(16) 0.0029(19) 0.0016(16)
P1 0.0154(7) 0.0185(8) 0.0126(8) 0.0029(5) 0.0024(6) 0.0028(5)
F1 0.0357(14) 0.0247(12) 0.0195(13) 0.0085(10) 0.0106(11) 0.0056(11)
F2 0.0290(13) 0.0299(14) 0.0363(15) -0.0046(12) -0.0101(12) -0.0038(11)
F3 0.0274(13) 0.0307(13) 0.0208(13) 0.0011(11) 0.0094(10) 0.0133(11)

loop_
_atom_type_symbol
_atom_type_description
_atom_type_scat_dispersion_real
_atom_type_scat_dispersion_imag
_atom_type_scat_source
C C 0.0033 0.0016 'International Tables Vol C Tables 4.2.6.8 and 6.1.1.4'
H H 0.0000 0.0000 'International Tables Vol C Tables 4.2.6.8 and 6.1.1.4'
N N 0.0061 0.0033 'International Tables Vol C Tables 4.2.6.8 and 6.1.1.4'
F F 0.0171 0.0103 'International Tables Vol C Tables 4.2.6.8 and 6.1.1.4'
P P 0.1023 0.0942 'International Tables Vol C Tables 4.2.6.8 and 6.1.1.4'
Au Au -2.0133 8.8022 'International Tables Vol C Tables 4.2.6.8 and 6.1.1.4'

loop_
_geom_angle_atom_site_label_1
_geom_angle_atom_site_label_2
_geom_angle_atom_site_label_3
_geom_angle
_geom_angle_site_symmetry_1
_geom_angle_site_symmetry_3
C1 Au1 C1 180.0(2) 3_656 .
C1 N1 C2 108.3(3) . .
C1 N1 C3 126.6(3) . .
C2 N1 C3 124.8(3) . .
C1 N2 N3 114.0(3) . .
C1 N2 C10 126.6(3) . .
N3 N2 C10 119.3(3) . .
C2 N3 N2 102.8(3) . .
N2 C1 N1 103.2(3) . .
N2 C1 Au1 125.1(3) . .
N1 C1 Au1 131.7(3) . .
N3 C2 N1 111.6(4) . .
N1 C3 C4 113.9(3) . .
C9 C4 C5 118.4(4) . .
C9 C4 C3 122.6(4) . .
C5 C4 C3 118.9(4) . .
C6 C5 C4 121.1(4) . .
C7 C6 C5 120.2(4) . .
C6 C7 C8 119.9(4) . .
C9 C8 C7 119.3(4) . .
C4 C9 C8 121.0(4) . .
F2 P1 F2 180.00(15) . 3_566
F2 P1 F3 89.71(13) . .
F2 P1 F3 90.29(13) 3_566 .
F2 P1 F3 90.29(13) . 3_566
F2 P1 F3 89.71(13) 3_566 3_566
F3 P1 F3 180.00(14) . 3_566
F2 P1 F1 90.26(13) . .
F2 P1 F1 89.74(13) 3_566 .
F3 P1 F1 89.58(12) . .
F3 P1 F1 90.42(12) 3_566 .
F2 P1 F1 89.74(13) . 3_566
F2 P1 F1 90.26(13) 3_566 3_566
F3 P1 F1 90.42(12) . 3_566
F3 P1 F1 89.58(12) 3_566 3_566
F1 P1 F1 180.00(12) . 3_566

loop_
_geom_bond_atom_site_label_1
_geom_bond_atom_site_label_2
_geom_bond_distance
_geom_bond_site_symmetry_2
Au1 C1 2.017(4) 3_656
Au1 C1 2.017(4) .
N1 C1 1.353(5) .
N1 C2 1.365(5) .
N1 C3 1.471(5) .
N2 C1 1.339(5) .
N2 N3 1.367(4) .
N2 C10 1.457(6) .
N3 C2 1.301(5) .
C3 C4 1.510(5) .
C4 C9 1.382(5) .
C4 C5 1.396(6) .
C5 C6 1.372(6) .
C6 C7 1.370(6) .
C7 C8 1.401(6) .
C8 C9 1.384(5) .
P1 F2 1.595(2) .
P1 F2 1.595(2) 3_566
P1 F3 1.600(2) .
P1 F3 1.600(2) 3_566
P1 F1 1.602(2) .
P1 F1 1.602(2) 3_566
